data_2008619
loop_
_publ_author_name
'Li, Dong-Feng'
'Liao, Zhan-Ru'
'Xiong, Yun'

_publ_section_title
;
 A dinuclear nickel(II) complex with triethylenetetraaminehexaacetic
 acid
;
_journal_issue 6
_journal_name_full 'Acta Crystallographica Section C'
_journal_page_first IUC9900058
_journal_paper_doi 10.1107/S0108270199099369
_journal_volume 55
_journal_year 1999
_chemical_formula_iupac '[Ni (H2 O1)6] [Ni2 (C18 H24 N4 O12) (H2 O1)2], 4H2 O1'
_chemical_formula_sum 'C18 H48 N4 Ni3 O24'
_chemical_formula_weight 880.74
_chemical_name_systematic
;
 hexaaquonickel(II) diaquo-\m-triethylenetetraaminehexaacetatodinickel(II)
 tetrahydrate
;
_space_group_IT_number 2
_symmetry_cell_setting triclinic
_symmetry_space_group_name_Hall '-P 1'
_symmetry_space_group_name_H-M 'P -1'
_cell_angle_alpha 73.4760(10)
_cell_angle_beta 85.7410(10)
_cell_angle_gamma 70.2880(10)
_cell_formula_units_Z 1
_cell_length_a 7.3408(2)
_cell_length_b 8.6320(2)
_cell_length_c 15.0033(3)
_cell_measurement_reflns_used 4358
_cell_measurement_temperature 293(2)
_cell_measurement_theta_max 25.02
_cell_measurement_theta_min 1.42
_cell_volume 857.78(4)
_computing_cell_refinement 'SAINT (Siemens, 1995)'
_computing_data_collection 'SMART (Siemens, 1995)'
_computing_data_reduction SAINT
_computing_molecular_graphics 'SHELXTL (Sheldrick, 1996a)'
_computing_publication_material SHELXTL
_computing_structure_refinement 'SHELXL93 (Sheldrick, 1993)'
_computing_structure_solution 'SHELXS86 (Sheldrick, 1985)'
_diffrn_ambient_temperature 293(2)
_diffrn_measurement_device 'Siemens SMART CCD'
_diffrn_measurement_method '\w scans'
_diffrn_radiation_monochromator graphite
_diffrn_radiation_source 'fine-focus sealed tube'
_diffrn_radiation_type MoK\a
_diffrn_radiation_wavelength 0.71073
_diffrn_reflns_av_R_equivalents 0.0149
_diffrn_reflns_av_sigmaI/netI 0.0305
_diffrn_reflns_limit_h_max 8
_diffrn_reflns_limit_h_min -8
_diffrn_reflns_limit_k_max 6
_diffrn_reflns_limit_k_min -10
_diffrn_reflns_limit_l_max 17
_diffrn_reflns_limit_l_min -17
_diffrn_reflns_number 4358
_diffrn_reflns_theta_max 25.02
_diffrn_reflns_theta_min 1.42
_diffrn_standards_decay_% none
_exptl_absorpt_coefficient_mu 1.726
_exptl_absorpt_correction_T_max 0.772
_exptl_absorpt_correction_T_min 0.482
_exptl_absorpt_correction_type 'empirical (SADABS; Sheldrick, 1996b)'
_exptl_crystal_colour blue
_exptl_crystal_density_diffrn 1.705
_exptl_crystal_density_method 'not measured'
_exptl_crystal_description prism
_exptl_crystal_F_000 460
_exptl_crystal_size_max 0.35
_exptl_crystal_size_mid 0.25
_exptl_crystal_size_min 0.15
_refine_diff_density_max 0.435
_refine_diff_density_min -0.381
_refine_ls_extinction_method none
_refine_ls_goodness_of_fit_all 1.026
_refine_ls_goodness_of_fit_obs 1.080
_refine_ls_hydrogen_treatment refall
_refine_ls_matrix_type full
_refine_ls_number_parameters 309
_refine_ls_number_reflns 2955
_refine_ls_number_restraints 0
_refine_ls_restrained_S_all 1.026
_refine_ls_restrained_S_obs 1.080
_refine_ls_R_factor_all 0.033
_refine_ls_R_factor_obs .028
_refine_ls_shift/esd_max <0.001
_refine_ls_shift/esd_mean 0.000
_refine_ls_structure_factor_coef Fsqd
_refine_ls_weighting_details 'w = 1/[\s^2^(Fo^2^)+(0.0537P)^2^] where P = Fo^2^+2Fc^2^)/3'
_refine_ls_weighting_scheme calc
_refine_ls_wR_factor_all 0.077
_refine_ls_wR_factor_obs .075
_reflns_number_observed 2590
_reflns_number_total 2955
_reflns_observed_criterion I>2\s(I)
_cod_data_source_file qa0118.cif
_cod_data_source_block I
_cod_depositor_comments
;
The following automatic conversions were performed:
'_symmetry_cell_setting' value 'Triclinic' changed to 'triclinic'
according to '/home/saulius/struct/CIF-dictionaries/cif_core.dic'
dictionary named 'cif_core.dic' version 2.4.1 from 2010-06-29.

Automatic conversion script
Id: cif_fix_enum 1527 2010-12-29 10:47:43Z saulius 

The following automatic conversions were performed:

'_refine_ls_weighting_scheme' value 'calc w =
1/[\s^2^(Fo^2^)+(0.0537P)^2^] where P = Fo^2^+2Fc^2^)/3' was changed
to 'calc'. New tag '_refine_ls_weighting_details' was created. The
value of the new tag was set to 'w = 1/[\s^2^(Fo^2^)+(0.0537P)^2^]
where P = Fo^2^+2Fc^2^)/3'.

Automatic conversion script
Id: cif_fix_values 3143 2015-03-26 13:38:13Z robertas 
;
_cod_original_cell_volume 857.82(3)
_cod_database_code 2008619

loop_
_symmetry_equiv_pos_as_xyz
'x, y, z'
'-x, -y, -z'

loop_
_atom_site_aniso_label
_atom_site_aniso_U_11
_atom_site_aniso_U_22
_atom_site_aniso_U_33
_atom_site_aniso_U_12
_atom_site_aniso_U_13
_atom_site_aniso_U_23
Ni1 .0204(2) .0269(2) .0213(2) -.00957(12) .00424(11) -.00659(12)
O1 .0330(9) .0333(9) .0284(9) -.0065(7) -.0034(7) -.0086(7)
N1 .0253(10) .0328(10) .0236(10) -.0119(8) .0057(8) -.0098(8)
C1 .0371(14) .0314(13) .0374(14) -.0110(11) .0035(11) -.0134(11)
O01 .0353(10) .0546(12) .0272(11) -.0281(9) .0061(8) -.0066(9)
O2 .0494(13) .0405(11) .0609(14) .0063(9) -.0187(10) -.0146(10)
N2 .0217(9) .0263(9) .0200(9) -.0093(7) .0049(7) -.0032(7)
C2 .0246(12) .0331(13) .0344(14) -.0057(10) .0036(10) -.0090(11)
Ni2 .0223(2) .0324(2) .0241(2) -.0124(2) .0020(2) -.0028(2)
O02 .0468(13) .0559(14) .0332(11) -.0291(10) -.0094(9) .0020(9)
O3 .0268(9) .0426(10) .0379(10) -.0166(7) .0117(7) -.0159(8)
C3 .0381(14) .0395(14) .0270(13) -.0152(12) .0105(11) -.0145(11)
O03 .0319(11) .0368(11) .0516(13) -.0128(9) .0118(9) -.0046(9)
O4 .0473(11) .0365(10) .0490(12) -.0149(9) .0307(9) -.0134(9)
C4 .0317(13) .0265(12) .0321(13) -.0072(10) .0100(10) -.0042(10)
O5 .0284(9) .0375(9) .0244(9) -.0135(7) .0052(7) -.0004(7)
C5 .0223(12) .0317(13) .0303(13) -.0080(10) .0037(10) -.0001(10)
O6 .0321(10) .0407(10) .0454(11) -.0125(8) -.0076(8) .0139(8)
C6 .0276(12) .0316(12) .0252(12) -.0134(10) -.0010(9) -.0018(10)
O7 .0362(10) .0332(10) .0349(11) -.0115(8) -.0005(8) -.0122(8)
C7 .0313(13) .0404(14) .0308(14) -.0170(11) .0017(10) -.0128(12)
C8 .0257(13) .0384(14) .0385(15) -.0201(11) .0105(11) -.0147(12)
C9 .0223(12) .0339(13) .0218(11) -.0111(10) .0057(9) -.0035(10)

loop_
_atom_site_label
_atom_site_fract_x
_atom_site_fract_y
_atom_site_fract_z
_atom_site_U_iso_or_equiv
_atom_site_thermal_displace_type
_atom_site_calc_flag
_atom_site_refinement_flags
_atom_site_occupancy
_atom_site_disorder_group
_atom_site_type_symbol
Ni1 .38127(4) .04271(3) .32275(2) .02261(11) Uani d . 1 . Ni
O1 .5431(2) -.1671(2) .42214(11) .0325(4) Uani d . 1 . O
N1 .3758(3) -.1393(2) .25781(13) .0265(4) Uani d . 1 . N
C1 .5028(4) -.3088(3) .3124(2) .0347(6) Uani d . 1 . C
H1B .429(4) -.384(4) .333(2) .047(8) Uiso d . 1 . H
H1A .603(5) -.357(4) .276(2) .053(9) Uiso d . 1 . H
O01 .6831(3) .6394(3) -.04438(15) .0369(4) Uani d . 1 . O
H1D .760(5) .656(4) -.015(3) .064(11) Uiso d . 1 . H
H1C .715(5) .655(4) -.093(3) .056(11) Uiso d . 1 . H
O2 .7190(3) -.4423(3) .4416(2) .0546(6) Uani d . 1 . O
N2 .1036(3) .0336(2) .37623(12) .0232(4) Uani d . 1 . N
C2 .5966(3) -.3058(3) .3985(2) .0319(5) Uani d . 1 . C
Ni2 .5 .5 0 .02660(13) Uani d S 1 . Ni
O02 .5786(3) .4177(3) .14086(14) .0447(5) Uani d . 1 . O
H2A .677(6) .424(4) .155(2) .059(11) Uiso d . 1 . H
H2B .570(7) .332(6) .165(3) .100(18) Uiso d . 1 . H
O3 .6084(2) .0544(2) .23475(12) .0339(4) Uani d . 1 . O
C3 .4553(4) -.0881(4) .1647(2) .0336(5) Uani d . 1 . C
H3B .352(4) .005(4) .126(2) .040(7) Uiso d . 1 . H
H3A .495(4) -.176(4) .1384(19) .038(7) Uiso d . 1 . H
O03 .7019(3) .2876(3) -.0255(2) .0420(5) Uani d . 1 . O
H3D .722(7) .204(6) .017(3) .094(16) Uiso d . 1 . H
H3C .815(6) .297(4) -.032(2) .058(10) Uiso d . 1 . H
O4 .7337(3) -.0133(2) .10589(13) .0453(5) Uani d . 1 . O
C4 .6136(3) -.0124(3) .1687(2) .0321(5) Uani d . 1 . C
O04 1.0703(3) -.7005(3) .94465(14) .0362(4) Uiso d . 1 . O
H4A 1.122(5) -.780(5) .931(3) .067(11) Uiso d . 1 . H
H4B 1.048(5) -.622(5) .898(3) .066(10) Uiso d . 1 . H
O5 .2080(2) .2534(2) .22654(11) .0314(4) Uani d . 1 . O
C5 -.0455(3) .1964(3) .3272(2) .0304(5) Uani d . 1 . C
H5B -.153(4) .172(3) .3053(19) .036(7) Uiso d . 1 . H
H5A -.094(5) .269(4) .366(2) .049(8) Uiso d . 1 . H
O05 .1196(4) .4891(3) .3903(2) .0550(6) Uiso d . 1 . O
H5D .164(5) .475(4) .443(3) .055(9) Uiso d . 1 . H
H5C .007(7) .483(5) .400(3) .093(14) Uiso d . 1 . H
O6 -.0916(3) .4363(2) .19636(13) .0444(5) Uani d . 1 . O
C6 .0298(3) .3023(3) .2435(2) .0284(5) Uani d . 1 . C
O7 .4255(3) .2062(2) .38781(14) .0340(4) Uani d . 1 . O
H7D .333(5) .296(5) .376(2) .052(10) Uiso d . 1 . H
H7C .451(6) .171(5) .448(3) .075(12) Uiso d . 1 . H
C7 .1702(4) -.1281(4) .2567(2) .0322(5) Uani d . 1 . C
H7B .109(4) -.029(3) .2098(18) .022(6) Uiso d . 1 . H
H7A .152(4) -.224(3) .2413(18) .036(7) Uiso d . 1 . H
C8 .0848(4) -.1163(3) .3519(2) .0313(5) Uani d . 1 . C
H8B -.042(4) -.109(3) .3539(16) .025(6) Uiso d . 1 . H
H8A .152(4) -.217(3) .3991(18) .023(6) Uiso d . 1 . H
C9 .0953(3) .0081(3) .4789(2) .0268(5) Uani d . 1 . C
H9B .205(4) -.091(3) .5071(17) .027(6) Uiso d . 1 . H
H9A .116(3) .106(3) .4900(16) .021(6) Uiso d . 1 . H

loop_
_atom_type_symbol
_atom_type_description
_atom_type_scat_dispersion_real
_atom_type_scat_dispersion_imag
_atom_type_scat_source
C C 0.0033 0.0016 'International Tables Vol C Tables 4.2.6.8 and 6.1.1.4'
H H 0.0000 0.0000 'International Tables Vol C Tables 4.2.6.8 and 6.1.1.4'
N N 0.0061 0.0033 'International Tables Vol C Tables 4.2.6.8 and 6.1.1.4'
O O 0.0106 0.0060 'International Tables Vol C Tables 4.2.6.8 and 6.1.1.4'
Ni Ni 0.3393 1.1124 'International Tables Vol C Tables 4.2.6.8 and 6.1.1.4'

loop_
_geom_angle_atom_site_label_1
_geom_angle_atom_site_label_2
_geom_angle_atom_site_label_3
_geom_angle_site_symmetry_1
_geom_angle_site_symmetry_3
_geom_angle
O7 Ni1 O1 . . 91.78(7)
O7 Ni1 O5 . . 88.14(8)
O1 Ni1 O5 . . 177.43(6)
O7 Ni1 O3 . . 92.89(7)
O1 Ni1 O3 . . 94.86(7)
O5 Ni1 O3 . . 87.70(7)
O7 Ni1 N1 . . 172.43(8)
O1 Ni1 N1 . . 83.47(7)
O5 Ni1 N1 . . 96.87(7)
O3 Ni1 N1 . . 81.68(7)
O7 Ni1 N2 . . 100.43(7)
O1 Ni1 N2 . . 96.13(7)
O5 Ni1 N2 . . 81.37(7)
O3 Ni1 N2 . . 162.42(7)
N1 Ni1 N2 . . 85.98(7)
C2 O1 Ni1 . . 114.33(15)
C3 N1 C7 . . 114.4(2)
C3 N1 C1 . . 110.6(2)
C7 N1 C1 . . 112.8(2)
C3 N1 Ni1 . . 104.90(14)
C7 N1 Ni1 . . 105.30(14)
C1 N1 Ni1 . . 108.12(14)
N1 C1 C2 . . 114.4(2)
C5 N2 C8 . . 111.8(2)
C5 N2 C9 . . 110.7(2)
C8 N2 C9 . . 110.8(2)
C5 N2 Ni1 . . 107.77(13)
C8 N2 Ni1 . . 103.40(13)
C9 N2 Ni1 . . 112.11(13)
O2 C2 O1 . . 125.0(2)
O2 C2 C1 . . 116.7(2)
O1 C2 C1 . . 118.4(2)
O03 Ni2 O03 2_665 . 180.0
O03 Ni2 O01 2_665 . 88.85(8)
O03 Ni2 O01 . . 91.15(8)
O03 Ni2 O01 2_665 2_665 91.15(8)
O03 Ni2 O01 . 2_665 88.85(8)
O01 Ni2 O01 . 2_665 180.0
O03 Ni2 O02 2_665 2_665 92.28(9)
O03 Ni2 O02 . 2_665 87.72(9)
O01 Ni2 O02 . 2_665 82.82(9)
O01 Ni2 O02 2_665 2_665 97.18(9)
O03 Ni2 O02 2_665 . 87.72(9)
O03 Ni2 O02 . . 92.28(9)
O01 Ni2 O02 . . 97.18(9)
O01 Ni2 O02 2_665 . 82.82(9)
O02 Ni2 O02 2_665 . 180.0
C4 O3 Ni1 . . 113.64(15)
N1 C3 C4 . . 111.2(2)
O4 C4 O3 . . 124.2(2)
O4 C4 C3 . . 118.4(2)
O3 C4 C3 . . 117.3(2)
C6 O5 Ni1 . . 116.43(14)
N2 C5 C6 . . 113.7(2)
O6 C6 O5 . . 124.2(2)
O6 C6 C5 . . 116.6(2)
O5 C6 C5 . . 119.2(2)
N1 C7 C8 . . 109.0(2)
N2 C8 C7 . . 111.4(2)
N2 C9 C9 . 2_556 114.3(2)

loop_
_geom_bond_atom_site_label_1
_geom_bond_atom_site_label_2
_geom_bond_site_symmetry_2
_geom_bond_distance
_geom_bond_publ_flag
Ni1 O7 . 2.047(2) ?
Ni1 O1 . 2.047(2) ?
Ni1 O5 . 2.056(2) ?
Ni1 O3 . 2.060(2) ?
Ni1 N1 . 2.083(2) ?
Ni1 N2 . 2.153(2) ?
O1 C2 . 1.272(3) ?
N1 C3 . 1.480(3) ?
N1 C7 . 1.480(3) ?
N1 C1 . 1.481(3) ?
C1 C2 . 1.518(4) ?
O01 Ni2 . 2.050(2) ?
O2 C2 . 1.246(3) ?
N2 C5 . 1.486(3) ?
N2 C8 . 1.490(3) ?
N2 C9 . 1.492(3) ?
Ni2 O03 2_665 2.046(2) ?
Ni2 O03 . 2.046(2) ?
Ni2 O01 2_665 2.050(2) ?
Ni2 O02 2_665 2.087(2) ?
Ni2 O02 . 2.087(2) ?
O3 C4 . 1.273(3) ?
C3 C4 . 1.525(3) ?
O4 C4 . 1.242(3) ?
O5 C6 . 1.262(3) ?
C5 C6 . 1.518(3) ?
O6 C6 . 1.251(3) ?
C7 C8 . 1.533(3) ?
C9 C9 2_556 1.526(4) ?
